data_4105050
loop_
_publ_author_name
'Charles L. Perrin'
'Jonathan S. Lau'
'Yeong-Joon Kim'
'Phaneendrasai Karri'
'Curtis Moore'
'Arnold L. Rheingold'

_publ_section_title
;
 Asymmetry of the "Strongest" OHO Hydrogen Bond, in the Monoanion of
 (\+-)-\a,\a'-Di-tert-butylsuccinate
;
_journal_name_full 'Journal of the American Chemical Society'
_journal_page_first 13548
_journal_page_last 13554
_journal_paper_doi 10.1021/ja905806h
_journal_volume 131
_journal_year 2009
_chemical_formula_sum 'C24 H56 Mg O15'
_chemical_formula_weight 609.00
_chemical_name_systematic
; 
 ? 
;
_space_group_IT_number 9
_symmetry_cell_setting monoclinic
_symmetry_space_group_name_Hall 'C -2yc'
_symmetry_space_group_name_H-M 'C 1 c 1'
_atom_sites_solution_hydrogens geom
_atom_sites_solution_primary direct
_atom_sites_solution_secondary difmap
_audit_creation_method SHELXL-97
_cell_angle_alpha 90.00
_cell_angle_beta 97.990(4)
_cell_angle_gamma 90.00
_cell_formula_units_Z 4
_cell_length_a 6.3954(7)
_cell_length_b 31.990(3)
_cell_length_c 16.2225(17)
_cell_measurement_reflns_used 6358
_cell_measurement_temperature 100(2)
_cell_measurement_theta_max 68.09
_cell_measurement_theta_min 23.19
_cell_volume 3286.7(6)
_computing_cell_refinement 'Bruker SMART'
_computing_data_collection 'Bruker SMART'
_computing_data_reduction 'Bruker SAINT'
_computing_molecular_graphics 'Bruker SHELXTL'
_computing_publication_material 'Bruker SHELXTL'
_computing_structure_refinement 'SHELXL-97 (Sheldrick, 1997)'
_computing_structure_solution 'SHELXS-97 (Sheldrick, 1990)'
_diffrn_ambient_temperature 100(2)
_diffrn_measured_fraction_theta_full 0.647
_diffrn_measured_fraction_theta_max 0.742
_diffrn_measurement_device_type 'CCD area detector'
_diffrn_measurement_method 'phi and omega scans'
_diffrn_radiation_monochromator graphite
_diffrn_radiation_source 'fine-focus sealed tube'
_diffrn_radiation_type CuK\a
_diffrn_radiation_wavelength 1.54178
_diffrn_reflns_av_R_equivalents 0.0298
_diffrn_reflns_av_sigmaI/netI 0.0355
_diffrn_reflns_limit_h_max 7
_diffrn_reflns_limit_h_min -7
_diffrn_reflns_limit_k_max 38
_diffrn_reflns_limit_k_min -37
_diffrn_reflns_limit_l_max 19
_diffrn_reflns_limit_l_min -19
_diffrn_reflns_number 7589
_diffrn_reflns_theta_full 55.00
_diffrn_reflns_theta_max 68.08
_diffrn_reflns_theta_min 23.19
_exptl_absorpt_coefficient_mu 1.018
_exptl_absorpt_correction_T_max 0.7365
_exptl_absorpt_correction_T_min 0.6629
_exptl_absorpt_correction_type multi-scan
_exptl_absorpt_process_details SADABS
_exptl_crystal_colour colourless
_exptl_crystal_density_diffrn 1.231
_exptl_crystal_description block
_exptl_crystal_F_000 1328
_exptl_crystal_size_max 0.44
_exptl_crystal_size_mid 0.40
_exptl_crystal_size_min 0.32
_refine_diff_density_max 0.448
_refine_diff_density_min -0.187
_refine_diff_density_rms 0.040
_refine_ls_abs_structure_details 'Flack H D (1983), Acta Cryst. A39, 876-881'
_refine_ls_abs_structure_Flack 0.12(6)
_refine_ls_extinction_method none
_refine_ls_goodness_of_fit_ref 1.057
_refine_ls_hydrogen_treatment mixed
_refine_ls_matrix_type full
_refine_ls_number_parameters 374
_refine_ls_number_reflns 3642
_refine_ls_number_restraints 0
_refine_ls_restrained_S_all 1.057
_refine_ls_R_factor_all 0.0447
_refine_ls_R_factor_gt 0.0437
_refine_ls_shift/su_max 0.014
_refine_ls_shift/su_mean 0.002
_refine_ls_structure_factor_coef Fsqd
_refine_ls_weighting_details 'calc w=1/[\s^2^(Fo^2^)+(0.0740P)^2^+4.2000P] where P=(Fo^2^+2Fc^2^)/3'
_refine_ls_weighting_scheme calc
_refine_ls_wR_factor_gt 0.1064
_refine_ls_wR_factor_ref 0.1074
_reflns_number_gt 3567
_reflns_number_total 3642
_reflns_threshold_expression >2sigma(I)
_cod_data_source_file ja905806h_si_002_4.cif
_cod_data_source_block "'Magesium_a,a'-di-tert-butylsuccinate'"
_cod_original_cell_volume 3286.8(6)
_cod_database_code 4105050

loop_
_symmetry_equiv_pos_as_xyz
'x, y, z'
'x, -y, z+1/2'
'x+1/2, y+1/2, z'
'x+1/2, -y+1/2, z+1/2'

loop_
_atom_site_label
_atom_site_type_symbol
_atom_site_fract_x
_atom_site_fract_y
_atom_site_fract_z
_atom_site_U_iso_or_equiv
_atom_site_adp_type
_atom_site_occupancy
_atom_site_symmetry_multiplicity
_atom_site_calc_flag
_atom_site_refinement_flags
C1 C 0.4473(6) -0.01589(10) 0.8382(3) 0.0257(7) Uani 1 1 d .
C2 C 0.2622(6) -0.00926(10) 0.8880(2) 0.0230(6) Uani 1 1 d .
H2A H 0.1364 -0.0196 0.8500 0.028 Uiso 1 1 calc R
H3A H 0.0765 0.0378 0.9260 0.028 Uiso 1 1 d R
C3 C 0.2116(6) 0.03816(10) 0.9015(3) 0.0243(7) Uani 1 1 d .
C4 C 0.3707(6) 0.06011(11) 0.9679(3) 0.0279(7) Uani 1 1 d .
C5 C 0.2678(6) -0.03733(11) 0.9679(3) 0.0297(8) Uani 1 1 d .
C6 C 0.2926(8) -0.08341(12) 0.9379(3) 0.0413(9) Uani 1 1 d .
H6A H 0.2971 -0.1024 0.9855 0.062 Uiso 1 1 calc R
H6B H 0.4239 -0.0860 0.9135 0.062 Uiso 1 1 calc R
H6C H 0.1725 -0.0906 0.8960 0.062 Uiso 1 1 calc R
C7 C 0.4510(7) -0.02929(15) 1.0366(3) 0.0386(9) Uani 1 1 d .
H7A H 0.4410 -0.0484 1.0832 0.058 Uiso 1 1 calc R
H7B H 0.4452 -0.0003 1.0559 0.058 Uiso 1 1 calc R
H7C H 0.5848 -0.0340 1.0151 0.058 Uiso 1 1 calc R
C8 C 0.0604(8) -0.03474(16) 1.0013(3) 0.0451(10) Uani 1 1 d .
H8A H 0.0654 -0.0525 1.0508 0.068 Uiso 1 1 calc R
H8B H -0.0532 -0.0443 0.9587 0.068 Uiso 1 1 calc R
H8C H 0.0338 -0.0057 1.0162 0.068 Uiso 1 1 calc R
C9 C 0.1600(6) 0.06490(10) 0.8195(3) 0.0287(8) Uani 1 1 d .
C10 C 0.0366(7) 0.10380(13) 0.8437(3) 0.0378(8) Uani 1 1 d .
H10A H 0.0002 0.1217 0.7948 0.057 Uiso 1 1 calc R
H10B H 0.1247 0.1195 0.8873 0.057 Uiso 1 1 calc R
H10C H -0.0929 0.0947 0.8644 0.057 Uiso 1 1 calc R
C11 C 0.3567(6) 0.08103(10) 0.7846(3) 0.0286(7) Uani 1 1 d .
H11A H 0.3129 0.0973 0.7340 0.043 Uiso 1 1 calc R
H11B H 0.4429 0.0573 0.7715 0.043 Uiso 1 1 calc R
H11C H 0.4396 0.0988 0.8262 0.043 Uiso 1 1 calc R
C12 C 0.0145(7) 0.04118(11) 0.7541(3) 0.0330(8) Uani 1 1 d .
H12A H -0.0155 0.0583 0.7037 0.050 Uiso 1 1 calc R
H12B H -0.1179 0.0348 0.7754 0.050 Uiso 1 1 calc R
H12C H 0.0825 0.0151 0.7407 0.050 Uiso 1 1 calc R
C13 C 1.0837(6) 0.20813(9) 0.4432(2) 0.0153(5) Uani 1 1 d .
C14 C 0.8703(5) 0.22723(9) 0.4535(2) 0.0146(5) Uani 1 1 d .
H14A H 0.7649 0.2066 0.4266 0.018 Uiso 1 1 calc R
C15 C 0.8188(5) 0.23108(8) 0.5443(2) 0.0138(5) Uani 1 1 d .
H15A H 0.6689 0.2408 0.5383 0.017 Uiso 1 1 calc R
C16 C 0.9456(5) 0.26493(9) 0.5972(2) 0.0151(5) Uani 1 1 d .
C17 C 0.8289(6) 0.26802(9) 0.3979(2) 0.0199(6) Uani 1 1 d .
C18 C 0.8472(7) 0.25608(12) 0.3078(3) 0.0315(7) Uani 1 1 d .
H18A H 0.8218 0.2808 0.2722 0.047 Uiso 1 1 calc R
H18B H 0.7423 0.2346 0.2889 0.047 Uiso 1 1 calc R
H18C H 0.9891 0.2452 0.3046 0.047 Uiso 1 1 calc R
C19 C 0.9814(6) 0.30417(9) 0.4234(3) 0.0259(7) Uani 1 1 d .
H19A H 0.9448 0.3280 0.3862 0.039 Uiso 1 1 calc R
H19B H 1.1262 0.2952 0.4193 0.039 Uiso 1 1 calc R
H19C H 0.9707 0.3124 0.4808 0.039 Uiso 1 1 calc R
C20 C 0.6015(6) 0.28252(11) 0.4012(3) 0.0283(7) Uani 1 1 d .
H20A H 0.5729 0.3077 0.3672 0.042 Uiso 1 1 calc R
H20B H 0.5833 0.2887 0.4589 0.042 Uiso 1 1 calc R
H20C H 0.5031 0.2604 0.3796 0.042 Uiso 1 1 calc R
C21 C 0.8211(5) 0.18838(9) 0.5933(2) 0.0183(6) Uani 1 1 d .
C22 C 1.0411(6) 0.16910(9) 0.6174(2) 0.0214(6) Uani 1 1 d .
H22A H 1.0283 0.1429 0.6475 0.032 Uiso 1 1 calc R
H22B H 1.1306 0.1886 0.6530 0.032 Uiso 1 1 calc R
H22C H 1.1046 0.1635 0.5669 0.032 Uiso 1 1 calc R
C23 C 0.7233(7) 0.19658(10) 0.6728(3) 0.0279(7) Uani 1 1 d .
H23A H 0.7223 0.1706 0.7048 0.042 Uiso 1 1 calc R
H23B H 0.5782 0.2067 0.6580 0.042 Uiso 1 1 calc R
H23C H 0.8067 0.2177 0.7065 0.042 Uiso 1 1 calc R
C24 C 0.6809(6) 0.15636(9) 0.5402(2) 0.0227(6) Uani 1 1 d .
H24A H 0.6815 0.1298 0.5705 0.034 Uiso 1 1 calc R
H24B H 0.7360 0.1519 0.4875 0.034 Uiso 1 1 calc R
H24C H 0.5361 0.1670 0.5290 0.034 Uiso 1 1 calc R
O1 O 0.4290(5) -0.03914(7) 0.7772(2) 0.0278(5) Uani 1 1 d .
O2 O 0.6263(4) 0.00139(7) 0.8648(2) 0.0228(5) Uani 1 1 d .
O3 O 0.5684(5) 0.05585(8) 0.9641(2) 0.0309(6) Uani 1 1 d .
O4 O 0.3023(5) 0.08233(8) 1.0207(2) 0.0310(6) Uani 1 1 d .
O5 O 1.0969(4) 0.18152(7) 0.39032(19) 0.0202(4) Uani 1 1 d .
O6 O 1.2523(4) 0.22269(7) 0.4873(2) 0.0182(4) Uani 1 1 d .
O7 O 1.1450(5) 0.26502(6) 0.60111(19) 0.0186(4) Uani 1 1 d .
O8 O 0.8493(4) 0.29127(6) 0.63485(19) 0.0179(4) Uani 1 1 d .
O9 O 0.5582(4) 0.13128(6) 0.12705(18) 0.0162(4) Uani 1 1 d .
O10 O 0.7714(5) 0.05544(7) 0.2004(2) 0.0269(5) Uani 1 1 d .
O11 O 0.7980(4) 0.13319(7) 0.29226(19) 0.0191(4) Uani 1 1 d .
O12 O 1.1690 0.1044 0.2203 0.0164(4) Uani 1 1 d .
O13 O 0.9514(4) 0.17670(6) 0.1508(2) 0.0201(5) Uani 1 1 d .
O14 O 0.9093(5) 0.09216(8) 0.0618(2) 0.0274(5) Uani 1 1 d .
O15 O 0.4114(4) 0.17062(6) 0.29460(18) 0.0184(4) Uani 1 1 d .
Mg1 Mg 0.8626(3) 0.11631(3) 0.17497(14) 0.0115(2) Uani 1 1 d .
H2O H 0.593(11) 0.020(2) 0.902(5) 0.041(14) Uiso 1 1 d .
H6O H 1.218(10) 0.2375(19) 0.523(5) 0.032(12) Uiso 1 1 d .
H9 H 0.5130 0.1140 0.0897 0.048 Uiso 1 1 d .
H9O H 0.4951 0.1547 0.1295 0.028(11) Uiso 1 1 d .
H10 H 0.8771 0.0419 0.2220 0.042 Uiso 1 1 d .
H10O H 0.6938 0.0495 0.2291 0.054(18) Uiso 1 1 d .
H11 H 0.8859 0.1512 0.3127 0.081 Uiso 1 1 d .
H11O H 0.7693 0.1106 0.3228 2(44) Uiso 1 1 d .
H12 H 1.1963 0.0869 0.2400 3.000 Uiso 1 1 d .
H12O H 1.2471 0.1220 0.2437 0.011(8) Uiso 1 1 d .
H13 H 0.8432 0.1912 0.1356 0.017 Uiso 1 1 d .
H13O H 1.0760 0.1861 0.1408 0.052(17) Uiso 1 1 d .
H14 H 0.7922 0.0890 0.0318 0.079 Uiso 1 1 d .
H14O H 1.0108 0.0885 0.0400 0.013(8) Uiso 1 1 d .
H15B H 0.3471 0.1758 0.3311 0.042(15) Uiso 1 1 d .
H15O H 0.3820 0.1887 0.2551 0.031(12) Uiso 1 1 d .

loop_
_atom_site_aniso_label
_atom_site_aniso_U_11
_atom_site_aniso_U_22
_atom_site_aniso_U_33
_atom_site_aniso_U_23
_atom_site_aniso_U_13
_atom_site_aniso_U_12
C1 0.0167(14) 0.0221(14) 0.0388(19) -0.0143(13) 0.0057(13) -0.0040(11)
C2 0.0194(14) 0.0254(14) 0.0238(15) -0.0041(12) 0.0016(11) -0.0027(11)
C3 0.0216(15) 0.0266(15) 0.0252(15) -0.0062(12) 0.0045(12) 0.0012(12)
C4 0.0143(14) 0.0345(16) 0.0350(17) -0.0188(14) 0.0042(13) -0.0012(12)
C5 0.0168(14) 0.0328(16) 0.0368(19) 0.0116(14) -0.0058(14) -0.0021(12)
C6 0.049(2) 0.0304(17) 0.042(2) 0.0060(16) -0.0002(18) 0.0036(16)
C7 0.0343(19) 0.050(2) 0.0296(18) 0.0028(15) -0.0030(16) 0.0018(15)
C8 0.036(2) 0.056(2) 0.046(2) 0.0240(19) 0.0163(18) 0.0071(17)
C9 0.0156(13) 0.0275(15) 0.042(2) 0.0078(14) -0.0015(14) -0.0038(12)
C10 0.0369(19) 0.0392(19) 0.0381(19) 0.0030(15) 0.0076(16) 0.0093(16)
C11 0.0296(16) 0.0233(14) 0.0347(17) 0.0057(13) 0.0104(14) 0.0011(12)
C12 0.0320(17) 0.0305(16) 0.0339(18) 0.0022(14) -0.0052(15) 0.0004(13)
C13 0.0127(13) 0.0194(12) 0.0140(12) -0.0010(10) 0.0022(10) 0.0002(10)
C14 0.0110(12) 0.0189(12) 0.0137(12) -0.0011(10) 0.0005(9) -0.0014(9)
C15 0.0126(11) 0.0158(12) 0.0131(12) -0.0001(10) 0.0023(9) -0.0001(9)
C16 0.0125(12) 0.0177(12) 0.0152(12) -0.0016(10) 0.0021(10) 0.0012(10)
C17 0.0156(13) 0.0232(14) 0.0201(14) 0.0066(11) 0.0003(11) -0.0015(11)
C18 0.0406(19) 0.0331(16) 0.0193(16) 0.0064(12) -0.0011(14) -0.0027(14)
C19 0.0249(15) 0.0204(13) 0.0308(16) 0.0113(12) -0.0017(13) -0.0047(12)
C20 0.0198(15) 0.0310(15) 0.0335(17) 0.0158(13) 0.0020(12) 0.0064(12)
C21 0.0139(12) 0.0199(13) 0.0204(14) 0.0043(11) -0.0004(10) -0.0038(10)
C22 0.0171(14) 0.0222(13) 0.0243(14) 0.0071(11) 0.0008(11) 0.0014(11)
C23 0.0373(17) 0.0233(14) 0.0254(15) 0.0075(12) 0.0127(13) 0.0005(12)
C24 0.0220(14) 0.0165(12) 0.0285(15) 0.0028(11) -0.0006(12) -0.0046(11)
O1 0.0166(10) 0.0268(10) 0.0421(14) -0.0193(10) 0.0115(9) -0.0057(8)
O2 0.0116(9) 0.0241(10) 0.0337(12) -0.0130(10) 0.0075(8) -0.0032(8)
O3 0.0125(10) 0.0409(12) 0.0398(14) -0.0265(11) 0.0054(9) -0.0022(9)
O4 0.0148(10) 0.0419(13) 0.0364(13) -0.0250(11) 0.0037(9) -0.0019(9)
O5 0.0161(9) 0.0275(10) 0.0175(10) -0.0082(8) 0.0035(7) 0.0022(8)
O6 0.0112(9) 0.0237(10) 0.0200(10) -0.0052(9) 0.0035(8) -0.0001(7)
O7 0.0122(9) 0.0185(8) 0.0244(11) -0.0085(8) 0.0001(8) -0.0021(7)
O8 0.0155(9) 0.0170(8) 0.0211(9) -0.0055(8) 0.0027(7) -0.0018(7)
O9 0.0119(8) 0.0157(9) 0.0201(10) -0.0023(7) -0.0004(7) 0.0015(7)
O10 0.0212(10) 0.0159(10) 0.0472(14) 0.0036(9) 0.0173(10) 0.0014(8)
O11 0.0140(9) 0.0275(10) 0.0154(9) -0.0020(8) 0.0010(7) 0.0014(7)
O12 0.0116(8) 0.0150(8) 0.0215(10) 0.0017(7) -0.0018(7) 0.0005(7)
O13 0.0097(8) 0.0158(9) 0.0342(12) 0.0087(8) 0.0008(8) -0.0004(7)
O14 0.0112(9) 0.0475(13) 0.0244(11) -0.0175(10) 0.0054(8) -0.0054(9)
O15 0.0166(9) 0.0224(10) 0.0169(9) 0.0015(8) 0.0048(8) 0.0054(7)
Mg1 0.0097(4) 0.0118(4) 0.0132(4) 0.0006(3) 0.0019(3) 0.0002(3)

loop_
_atom_type_symbol
_atom_type_description
_atom_type_scat_dispersion_real
_atom_type_scat_dispersion_imag
_atom_type_scat_source
C C 0.0181 0.0091 'International Tables Vol C Tables 4.2.6.8 and 6.1.1.4'
H H 0.0000 0.0000 'International Tables Vol C Tables 4.2.6.8 and 6.1.1.4'
O O 0.0492 0.0322 'International Tables Vol C Tables 4.2.6.8 and 6.1.1.4'
Mg Mg 0.1719 0.1771 'International Tables Vol C Tables 4.2.6.8 and 6.1.1.4'

loop_
_geom_angle_atom_site_label_1
_geom_angle_atom_site_label_2
_geom_angle_atom_site_label_3
_geom_angle
O1 C1 O2 120.6(3)
O1 C1 C2 120.8(3)
O2 C1 C2 118.5(3)
C1 C2 C5 115.0(3)
C1 C2 C3 113.2(3)
C5 C2 C3 114.7(3)
C1 C2 H2A 104.0
C5 C2 H2A 104.0
C3 C2 H2A 104.0
C4 C3 C2 114.0(3)
C4 C3 C9 112.5(3)
C2 C3 C9 115.4(3)
C4 C3 H3A 104.4
C2 C3 H3A 104.6
C9 C3 H3A 104.5
O4 C4 O3 122.6(3)
O4 C4 C3 118.8(3)
O3 C4 C3 118.5(3)
C8 C5 C7 110.8(4)
C8 C5 C6 107.2(4)
C7 C5 C6 106.6(3)
C8 C5 C2 110.2(3)
C7 C5 C2 115.7(3)
C6 C5 C2 105.8(3)
C5 C6 H6A 109.5
C5 C6 H6B 109.5
H6A C6 H6B 109.5
C5 C6 H6C 109.5
H6A C6 H6C 109.5
H6B C6 H6C 109.5
C5 C7 H7A 109.5
C5 C7 H7B 109.5
H7A C7 H7B 109.5
C5 C7 H7C 109.5
H7A C7 H7C 109.5
H7B C7 H7C 109.5
C5 C8 H8A 109.5
C5 C8 H8B 109.5
H8A C8 H8B 109.5
C5 C8 H8C 109.5
H8A C8 H8C 109.5
H8B C8 H8C 109.5
C12 C9 C11 111.4(3)
C12 C9 C10 107.1(3)
C11 C9 C10 107.2(3)
C12 C9 C3 110.8(3)
C11 C9 C3 114.0(3)
C10 C9 C3 105.9(3)
C9 C10 H10A 109.5
C9 C10 H10B 109.5
H10A C10 H10B 109.5
C9 C10 H10C 109.5
H10A C10 H10C 109.5
H10B C10 H10C 109.5
C9 C11 H11A 109.5
C9 C11 H11B 109.5
H11A C11 H11B 109.5
C9 C11 H11C 109.5
H11A C11 H11C 109.5
H11B C11 H11C 109.5
C9 C12 H12A 109.5
C9 C12 H12B 109.5
H12A C12 H12B 109.5
C9 C12 H12C 109.5
H12A C12 H12C 109.5
H12B C12 H12C 109.5
O5 C13 O6 120.4(3)
O5 C13 C14 120.5(2)
O6 C13 C14 118.9(2)
C13 C14 C15 116.5(2)
C13 C14 C17 110.3(2)
C15 C14 C17 115.6(2)
C13 C14 H14A 104.3
C15 C14 H14A 104.3
C17 C14 H14A 104.3
C16 C15 C14 114.7(2)
C16 C15 C21 111.1(2)
C14 C15 C21 114.8(2)
C16 C15 H15A 105.0
C14 C15 H15A 105.0
C21 C15 H15A 105.0
O8 C16 O7 122.3(2)
O8 C16 C15 119.2(2)
O7 C16 C15 118.5(2)
C18 C17 C19 108.4(3)
C18 C17 C20 107.9(3)
C19 C17 C20 109.5(3)
C18 C17 C14 108.0(3)
C19 C17 C14 114.7(2)
C20 C17 C14 108.2(2)
C17 C18 H18A 109.5
C17 C18 H18B 109.5
H18A C18 H18B 109.5
C17 C18 H18C 109.5
H18A C18 H18C 109.5
H18B C18 H18C 109.5
C17 C19 H19A 109.5
C17 C19 H19B 109.5
H19A C19 H19B 109.5
C17 C19 H19C 109.5
H19A C19 H19C 109.5
H19B C19 H19C 109.5
C17 C20 H20A 109.5
C17 C20 H20B 109.5
H20A C20 H20B 109.5
C17 C20 H20C 109.5
H20A C20 H20C 109.5
H20B C20 H20C 109.5
C23 C21 C22 108.8(3)
C23 C21 C24 108.1(3)
C22 C21 C24 108.4(2)
C23 C21 C15 107.4(2)
C22 C21 C15 114.8(2)
C24 C21 C15 109.2(2)
C21 C22 H22A 109.5
C21 C22 H22B 109.5
H22A C22 H22B 109.5
C21 C22 H22C 109.5
H22A C22 H22C 109.5
H22B C22 H22C 109.5
C21 C23 H23A 109.5
C21 C23 H23B 109.5
H23A C23 H23B 109.5
C21 C23 H23C 109.5
H23A C23 H23C 109.5
H23B C23 H23C 109.5
C21 C24 H24A 109.5
C21 C24 H24B 109.5
H24A C24 H24B 109.5
C21 C24 H24C 109.5
H24A C24 H24C 109.5
H24B C24 H24C 109.5
C1 O2 H2O 103(4)
C13 O6 H6O 109(4)
Mg1 O9 H9 109.4(2)
Mg1 O9 H9O 128.1(2)
H9 O9 H9O 119.5(3)
Mg1 O10 H10 109.5(2)
Mg1 O10 H10O 125.8(2)
H10 O10 H10O 100.0(3)
Mg1 O11 H11 109.4(2)
Mg1 O11 H11O 112.0(2)
H11 O11 H11O 120.3(3)
Mg1 O12 H12 120.95(4)
Mg1 O12 H12O 122.66(3)
H12 O12 H12O 105.004(7)
Mg1 O13 H13 109.46(18)
Mg1 O13 H13O 128.96(17)
H13 O13 H13O 118.9(3)
Mg1 O14 H14 109.5(2)
Mg1 O14 H14O 133.4(2)
H14 O14 H14O 116.4(4)
H15B O15 H15O 109.6(3)
O12 Mg1 O9 177.01(8)
O12 Mg1 O14 90.01(9)
O9 Mg1 O14 89.86(9)
O12 Mg1 O13 88.12(6)
O9 Mg1 O13 88.93(8)
O14 Mg1 O13 95.99(11)
O12 Mg1 O11 91.25(9)
O9 Mg1 O11 89.27(8)
O14 Mg1 O11 172.49(11)
O13 Mg1 O11 91.46(10)
O12 Mg1 O10 92.03(7)
O9 Mg1 O10 90.93(9)
O14 Mg1 O10 84.56(11)
O13 Mg1 O10 179.43(12)
O11 Mg1 O10 87.99(10)

loop_
_geom_bond_atom_site_label_1
_geom_bond_atom_site_label_2
_geom_bond_distance
C1 O1 1.230(5)
C1 O2 1.290(4)
C1 C2 1.538(5)
C2 C5 1.573(5)
C2 C3 1.573(4)
C2 H2A 1.0000
C3 C4 1.544(4)
C3 C9 1.577(5)
C3 H3A 1.0002
C4 O4 1.239(5)
C4 O3 1.282(4)
C5 C8 1.503(6)
C5 C7 1.523(5)
C5 C6 1.567(6)
C6 H6A 0.9800
C6 H6B 0.9800
C6 H6C 0.9800
C7 H7A 0.9800
C7 H7B 0.9800
C7 H7C 0.9800
C8 H8A 0.9800
C8 H8B 0.9800
C8 H8C 0.9800
C9 C12 1.515(5)
C9 C11 1.538(5)
C9 C10 1.553(5)
C10 H10A 0.9800
C10 H10B 0.9800
C10 H10C 0.9800
C11 H11A 0.9800
C11 H11B 0.9800
C11 H11C 0.9800
C12 H12A 0.9800
C12 H12B 0.9800
C12 H12C 0.9800
C13 O5 1.219(4)
C13 O6 1.295(4)
C13 C14 1.526(4)
C14 C15 1.557(4)
C14 C17 1.587(4)
C14 H14A 1.0000
C15 C16 1.541(4)
C15 C21 1.580(4)
C15 H15A 1.0000
C16 O8 1.252(4)
C16 O7 1.268(4)
C17 C18 1.532(5)
C17 C19 1.532(4)
C17 C20 1.534(4)
C18 H18A 0.9800
C18 H18B 0.9800
C18 H18C 0.9800
C19 H19A 0.9800
C19 H19B 0.9800
C19 H19C 0.9800
C20 H20A 0.9800
C20 H20B 0.9800
C20 H20C 0.9800
C21 C23 1.532(5)
C21 C22 1.536(4)
C21 C24 1.543(4)
C22 H22A 0.9800
C22 H22B 0.9800
C22 H22C 0.9800
C23 H23A 0.9800
C23 H23B 0.9800
C23 H23C 0.9800
C24 H24A 0.9800
C24 H24B 0.9800
C24 H24C 0.9800
O2 H2O 0.88(9)
O6 H6O 0.81(9)
O9 Mg1 2.050(2)
O9 H9 0.841(2)
O9 H9O 0.854(2)
O10 Mg1 2.090(2)
O10 H10 0.839(3)
O10 H10O 0.751(3)
O11 Mg1 2.074(2)
O11 H11 0.841(2)
O11 H11O 0.909(3)
O12 Mg1 2.031(2)
O12 H12 0.6558
O12 H12O 0.8112
O13 Mg1 2.067(2)
O13 H13 0.840(2)
O13 H13O 0.888(3)
O14 Mg1 2.052(3)
O14 H14 0.841(3)
O14 H14O 0.789(3)
O15 H15B 0.784(3)
O15 H15O 0.864(3)

loop_
_geom_hbond_atom_site_label_D
_geom_hbond_atom_site_label_H
_geom_hbond_atom_site_label_A
_geom_hbond_distance_DH
_geom_hbond_distance_HA
_geom_hbond_distance_DA
_geom_hbond_angle_DHA
_geom_hbond_site_symmetry_A
O2 H2O O3 0.88(9) 1.56(9) 2.436(3) 170(7) .
O6 H6O O7 0.81(9) 1.66(9) 2.463(3) 176(6) .
O11 H11 O5 0.841(2) 1.968(3) 2.780(3) 162.1(2) .
O9 H9 O4 0.841(2) 1.917(3) 2.705(3) 155.6(2) 1_554
O14 H14 O3 0.841(3) 1.986(3) 2.767(3) 154.2(2) 1_554
O12 H12 O1 0.66 2.160(2) 2.748(2) 149.98(8) 2_654
O13 H13 O7 0.840(2) 1.920(2) 2.743(3) 166.05(19) 4_454
O15 H15O O8 0.864(3) 2.036(3) 2.841(3) 154.6(2) 4_454
O9 H9O O8 0.854(2) 1.972(2) 2.826(3) 179.9(3) 4_454
O14 H14O O4 0.789(3) 1.943(3) 2.706(3) 162.5(3) 1_654
O12 H12O O15 0.81 1.991(2) 2.797(2) 172.56(7) 1_655
O10 H10O O1 0.751(3) 1.989(3) 2.716(3) 163.4(3) 2_554
O13 H13O O8 0.888(3) 1.907(3) 2.789(3) 172.1(3) 4_554
O15 H15B O5 0.784(3) 1.986(3) 2.729(3) 158.0(2) 1_455

loop_
_geom_torsion_atom_site_label_1
_geom_torsion_atom_site_label_2
_geom_torsion_atom_site_label_3
_geom_torsion_atom_site_label_4
_geom_torsion
O1 C1 C2 C5 96.6(4)
O2 C1 C2 C5 -79.1(4)
O1 C1 C2 C3 -128.8(3)
O2 C1 C2 C3 55.5(4)
C1 C2 C3 C4 -75.4(4)
C5 C2 C3 C4 59.4(4)
C1 C2 C3 C9 57.1(3)
C5 C2 C3 C9 -168.2(3)
C2 C3 C4 O4 -133.6(4)
C9 C3 C4 O4 92.6(4)
C2 C3 C4 O3 49.0(5)
C9 C3 C4 O3 -84.8(4)
C1 C2 C5 C8 -168.5(3)
C3 C2 C5 C8 57.6(4)
C1 C2 C5 C7 64.9(4)
C3 C2 C5 C7 -69.0(4)
C1 C2 C5 C6 -52.8(4)
C3 C2 C5 C6 173.3(3)
C4 C3 C9 C12 176.4(3)
C2 C3 C9 C12 43.3(4)
C4 C3 C9 C11 49.9(4)
C2 C3 C9 C11 -83.3(4)
C4 C3 C9 C10 -67.7(3)
C2 C3 C9 C10 159.1(3)
O5 C13 C14 C15 134.2(3)
O6 C13 C14 C15 -50.6(3)
O5 C13 C14 C17 -91.5(3)
O6 C13 C14 C17 83.7(3)
C13 C14 C15 C16 71.9(3)
C17 C14 C15 C16 -60.1(3)
C13 C14 C15 C21 -58.6(3)
C17 C14 C15 C21 169.4(2)
C14 C15 C16 O8 128.5(3)
C21 C15 C16 O8 -99.3(3)
C14 C15 C16 O7 -51.6(3)
C21 C15 C16 O7 80.6(3)
C13 C14 C17 C18 55.9(3)
C15 C14 C17 C18 -169.4(2)
C13 C14 C17 C19 -65.1(3)
C15 C14 C17 C19 69.7(3)
C13 C14 C17 C20 172.4(3)
C15 C14 C17 C20 -52.9(3)
C16 C15 C21 C23 59.5(3)
C14 C15 C21 C23 -168.3(2)
C16 C15 C21 C22 -61.7(3)
C14 C15 C21 C22 70.6(3)
C16 C15 C21 C24 176.4(2)
C14 C15 C21 C24 -51.4(3)
